data_7111213
loop_
_publ_author_name
'Li, Guolin'
'Mehta, Ricky'
'Srikrishnan, Thamarapu'
'Nurco, Daniel J.'
'Tabaczynski, Walter A.'
'Alderfer, James L.'
'Smith, Kevin M.'
'Dougherty, Thomas J.'
'Pandey, Ravindra K.'

_publ_section_title
;
 A novel synthetic route to fused propenochlorin and benzochlorin
 photodynamic therapy probes
;
_journal_issue 11
_journal_name_full 'Chemical Communications'
_journal_page_first 1172
_journal_paper_doi 10.1039/b202280j
_journal_year 2002
_chemical_formula_moiety 'C40 H45 N5 Ni O'
_chemical_formula_sum 'C40 H45 N5 Ni O'
_chemical_formula_weight 670.54
_chemical_name_common 9
_chemical_name_systematic
;
Ni(II)-7-cyano-2,3,7,8,12,13,17,18-octaethyl 10^3^-keto-benzochlorin
;
_space_group_IT_number 14
_symmetry_cell_setting monoclinic
_symmetry_space_group_name_Hall '-P 2ybc'
_symmetry_space_group_name_H-M 'P 1 21/c 1'
_atom_sites_solution_hydrogens geom
_atom_sites_solution_primary direct
_atom_sites_solution_secondary difmap
_audit_creation_method SHELXL-97
_cell_angle_alpha 90.00
_cell_angle_beta 113.93(3)
_cell_angle_gamma 90.00
_cell_formula_units_Z 4
_cell_length_a 13.447(3)
_cell_length_b 20.780(4)
_cell_length_c 13.685(3)
_cell_measurement_reflns_used 25
_cell_measurement_temperature 293(2)
_cell_measurement_theta_max 28
_cell_measurement_theta_min 10
_cell_volume 3495.3(15)
_computing_cell_refinement 'least-squares CAD4 program'
_computing_data_collection CAD4
_computing_data_reduction XCAD4
_computing_molecular_graphics 'SHELXTL 5, XP (Sheldrick, 1994)'
_computing_publication_material 'SHELXL-97 (Sheldrick, 1997)'
_computing_structure_refinement 'SHELXL-97 (Sheldrick, 1997)'
_computing_structure_solution 'SHELXS-97 (Sheldrick, 1990)'
_diffrn_ambient_temperature 293(2)
_diffrn_measured_fraction_theta_full 1.000
_diffrn_measured_fraction_theta_max 1.000
_diffrn_measurement_device_type CAD-4
_diffrn_measurement_method '\w/2\q scans'
_diffrn_radiation_monochromator graphite
_diffrn_radiation_source 'normal-focus sealed tube'
_diffrn_radiation_type CuK\a
_diffrn_radiation_wavelength 1.54180
_diffrn_reflns_av_R_equivalents 0.0408
_diffrn_reflns_av_sigmaI/netI 0.0436
_diffrn_reflns_limit_h_max 16
_diffrn_reflns_limit_h_min -16
_diffrn_reflns_limit_k_max 0
_diffrn_reflns_limit_k_min -25
_diffrn_reflns_limit_l_max 17
_diffrn_reflns_limit_l_min -17
_diffrn_reflns_number 13788
_diffrn_reflns_theta_full 74.96
_diffrn_reflns_theta_max 74.96
_diffrn_reflns_theta_min 3.60
_diffrn_standards_decay_% 3.5
_diffrn_standards_interval_count 100
_diffrn_standards_number 3
_exptl_absorpt_coefficient_mu 1.093
_exptl_absorpt_correction_type none
_exptl_crystal_colour 'dark green'
_exptl_crystal_density_diffrn 1.274
_exptl_crystal_density_method 'not measured'
_exptl_crystal_description 'plate-like prisms'
_exptl_crystal_F_000 1424
_exptl_crystal_size_max 0.25
_exptl_crystal_size_mid 0.25
_exptl_crystal_size_min 0.15
_refine_diff_density_max 0.394
_refine_diff_density_min -0.338
_refine_diff_density_rms 0.067
_refine_ls_extinction_coef 0.0034(2)
_refine_ls_extinction_expression Fc^*^=kFc[1+0.001xFc^2^\l^3^/sin(2\q)]^-1/4^
_refine_ls_extinction_method SHELXL
_refine_ls_goodness_of_fit_ref 1.039
_refine_ls_hydrogen_treatment mixed
_refine_ls_matrix_type full
_refine_ls_number_parameters 439
_refine_ls_number_reflns 7187
_refine_ls_number_restraints 9
_refine_ls_restrained_S_all 1.040
_refine_ls_R_factor_all 0.0714
_refine_ls_R_factor_gt 0.0530
_refine_ls_shift/su_max 0.003
_refine_ls_shift/su_mean 0.000
_refine_ls_structure_factor_coef Fsqd
_refine_ls_weighting_details 'calc w=1/[\s^2^(Fo^2^)+(0.0733P)^2^+1.5093P] where P=(Fo^2^+2Fc^2^)/3'
_refine_ls_weighting_scheme calc
_refine_ls_wR_factor_gt 0.1455
_refine_ls_wR_factor_ref 0.1618
_reflns_number_gt 5464
_reflns_number_total 7187
_reflns_threshold_expression >2sigma(I)
_cod_data_source_file b202280jsup1.cif
_cod_data_source_block new9n
_cod_original_cell_volume 3495.3(12)
_cod_original_sg_symbol_H-M P2(1)/c
_cod_database_code 7111213

loop_
_symmetry_equiv_pos_as_xyz
'x, y, z'
'-x, y+1/2, -z+1/2'
'-x, -y, -z'
'x, -y-1/2, z-1/2'

loop_
_atom_site_label
_atom_site_type_symbol
_atom_site_fract_x
_atom_site_fract_y
_atom_site_fract_z
_atom_site_U_iso_or_equiv
_atom_site_adp_type
_atom_site_occupancy
_atom_site_symmetry_multiplicity
_atom_site_calc_flag
_atom_site_refinement_flags
_atom_site_disorder_assembly
_atom_site_disorder_group
Ni1 Ni 0.41582(3) 0.376541(19) 0.98326(3) 0.05260(16) Uani 1 1 d . . .
N1 N 0.54447(17) 0.34668(10) 1.10103(16) 0.0568(5) Uani 1 1 d . A .
N2 N 0.32658(17) 0.32916(10) 1.04066(16) 0.0596(5) Uani 1 1 d . A .
N3 N 0.28807(17) 0.39853(11) 0.85710(16) 0.0586(5) Uani 1 1 d . A .
N4 N 0.50489(16) 0.42900(9) 0.93371(15) 0.0536(4) Uani 1 1 d . A .
N5 N 0.7209(3) 0.38909(18) 1.3990(3) 0.1159(12) Uani 1 1 d . . .
O1 O 0.7797(2) 0.21970(16) 1.3772(3) 0.1377(13) Uani 1 1 d . A .
C1 C 0.6485(2) 0.36829(13) 1.1314(2) 0.0594(6) Uani 1 1 d . A .
C2 C 0.7265(2) 0.33173(15) 1.2293(2) 0.0726(8) Uani 1 1 d D . .
C2A C 0.8441(6) 0.3279(5) 1.2426(9) 0.100(5) Uani 0.716(7) 1 d PD A 1
H2A1 H 0.8451 0.3240 1.1724 0.120 Uiso 0.716(7) 1 calc PR A 1
H2A2 H 0.8764 0.2892 1.2823 0.120 Uiso 0.716(7) 1 calc PR A 1
C2B C 0.9146(5) 0.3859(3) 1.3001(6) 0.121(2) Uiso 0.716(7) 1 d PD A 1
H2B1 H 0.8778 0.4250 1.2682 0.182 Uiso 0.716(7) 1 calc PR A 1
H2B2 H 0.9831 0.3838 1.2938 0.182 Uiso 0.716(7) 1 calc PR A 1
H2B3 H 0.9270 0.3850 1.3743 0.182 Uiso 0.716(7) 1 calc PR A 1
C2A' C 0.8457(8) 0.3307(14) 1.2383(19) 0.105(14) Uani 0.284(7) 1 d PD A 2
H2A3 H 0.8445 0.3114 1.1733 0.126 Uiso 0.284(7) 1 calc PR A 2
H2A4 H 0.8686 0.3751 1.2392 0.126 Uiso 0.284(7) 1 calc PR A 2
C2B' C 0.9311(12) 0.2973(9) 1.3300(13) 0.121(2) Uiso 0.284(7) 1 d PD A 2
H2B4 H 0.9333 0.3149 1.3957 0.182 Uiso 0.284(7) 1 calc PR A 2
H2B5 H 1.0004 0.3033 1.3267 0.182 Uiso 0.284(7) 1 calc PR A 2
H2B6 H 0.9147 0.2522 1.3267 0.182 Uiso 0.284(7) 1 calc PR A 2
C2C C 0.7236(3) 0.36364(17) 1.3260(3) 0.0855(10) Uani 1 1 d . A .
C3 C 0.6629(2) 0.26831(15) 1.2128(3) 0.0756(8) Uani 1 1 d . A .
C3A C 0.6855(3) 0.22538(18) 1.1295(4) 0.1032(12) Uani 1 1 d . . .
H3A1 H 0.6751 0.2516 1.0675 0.124 Uiso 1 1 calc R A .
H3A2 H 0.7612 0.2123 1.1610 0.124 Uiso 1 1 calc R . .
C3B C 0.6165(5) 0.1661(2) 1.0922(5) 0.152(2) Uani 1 1 d . A .
H3B1 H 0.6359 0.1359 1.1500 0.228 Uiso 1 1 calc R . .
H3B2 H 0.6282 0.1471 1.0339 0.228 Uiso 1 1 calc R . .
H3B3 H 0.5412 0.1775 1.0689 0.228 Uiso 1 1 calc R . .
C3C C 0.6862(3) 0.22852(17) 1.3132(3) 0.0943(11) Uani 1 1 d . . .
C3D C 0.5941(3) 0.19914(19) 1.3216(3) 0.1029(12) Uani 1 1 d . A .
H3D H 0.6050 0.1664 1.3713 0.123 Uiso 1 1 calc R . .
C3E C 0.4931(3) 0.21727(16) 1.2603(3) 0.0879(10) Uani 1 1 d . . .
H3E H 0.4363 0.1951 1.2672 0.105 Uiso 1 1 calc R A .
C4 C 0.5488(2) 0.29397(13) 1.1622(2) 0.0634(6) Uani 1 1 d . . .
C5 C 0.4654(2) 0.26967(14) 1.1827(2) 0.0685(7) Uani 1 1 d . A .
C6 C 0.3587(2) 0.29388(13) 1.1331(2) 0.0644(6) Uani 1 1 d . . .
C7 C 0.2680(3) 0.28297(15) 1.1616(3) 0.0765(8) Uani 1 1 d D A .
C7A C 0.2712(3) 0.2586(2) 1.2666(3) 0.0995(12) Uani 1 1 d . . .
H7A1 H 0.1973 0.2545 1.2611 0.119 Uiso 1 1 calc R A .
H7A2 H 0.3038 0.2161 1.2801 0.119 Uiso 1 1 calc R . .
C7B C 0.3335(5) 0.3011(3) 1.3587(4) 0.1420(19) Uani 1 1 d . A .
H7B1 H 0.4079 0.3034 1.3673 0.213 Uiso 1 1 calc R . .
H7B2 H 0.3305 0.2840 1.4226 0.213 Uiso 1 1 calc R . .
H7B3 H 0.3023 0.3435 1.3456 0.213 Uiso 1 1 calc R . .
C8 C 0.1793(5) 0.3021(3) 1.0743(4) 0.0685(10) Uiso 0.643(6) 1 d PD A 1
C8A C 0.0635(5) 0.3038(3) 1.0657(6) 0.0878(14) Uiso 0.643(6) 1 d PD A 1
H8A1 H 0.0503 0.2668 1.1020 0.105 Uiso 0.643(6) 1 calc PR A 1
H8A2 H 0.0131 0.3020 0.9912 0.105 Uiso 0.643(6) 1 calc PR A 1
C8B C 0.0447(8) 0.3685(5) 1.1188(8) 0.157(3) Uiso 0.643(6) 1 d PD A 1
H8B1 H -0.0293 0.3703 1.1116 0.235 Uiso 0.643(6) 1 calc PR A 1
H8B2 H 0.0593 0.4050 1.0835 0.235 Uiso 0.643(6) 1 calc PR A 1
H8B3 H 0.0928 0.3693 1.1932 0.235 Uiso 0.643(6) 1 calc PR A 1
C8' C 0.1794(8) 0.3148(5) 1.0949(8) 0.0685(10) Uiso 0.357(6) 1 d PD A 2
C8A' C 0.0610(9) 0.3220(6) 1.0882(10) 0.0878(14) Uiso 0.357(6) 1 d PD A 2
H8A3 H 0.0217 0.3570 1.0415 0.105 Uiso 0.357(6) 1 calc PR A 2
H8A4 H 0.0596 0.3274 1.1581 0.105 Uiso 0.357(6) 1 calc PR A 2
C8B' C 0.0174(14) 0.2533(8) 1.0378(14) 0.157(3) Uiso 0.357(6) 1 d PD A 2
H8B4 H 0.0227 0.2495 0.9701 0.235 Uiso 0.357(6) 1 calc PR A 2
H8B5 H -0.0572 0.2486 1.0276 0.235 Uiso 0.357(6) 1 calc PR A 2
H8B6 H 0.0604 0.2203 1.0852 0.235 Uiso 0.357(6) 1 calc PR A 2
C9 C 0.2148(2) 0.33304(15) 1.0045(2) 0.0682(7) Uani 1 1 d . . .
C10 C 0.1480(2) 0.35472(16) 0.9054(2) 0.0730(7) Uani 1 1 d . A .
H10 H 0.0734 0.3504 0.8852 0.088 Uiso 1 1 calc R . .
C11 C 0.1818(2) 0.38227(14) 0.8335(2) 0.0647(6) Uani 1 1 d . . .
C12 C 0.1125(2) 0.39902(16) 0.7248(2) 0.0755(8) Uani 1 1 d . A .
C12A C -0.0086(3) 0.3881(2) 0.6738(3) 0.1025(12) Uani 1 1 d . . .
H12A H -0.0307 0.3811 0.5978 0.123 Uiso 1 1 calc R A .
H12B H -0.0255 0.3494 0.7036 0.123 Uiso 1 1 calc R . .
C12B C -0.0718(4) 0.4420(3) 0.6892(5) 0.152(2) Uani 1 1 d . A .
H12C H -0.0543 0.4472 0.7641 0.228 Uiso 1 1 calc R . .
H12D H -0.1481 0.4330 0.6521 0.228 Uiso 1 1 calc R . .
H12E H -0.0544 0.4808 0.6614 0.228 Uiso 1 1 calc R . .
C13 C 0.1773(2) 0.42655(15) 0.6830(2) 0.0718(7) Uani 1 1 d . . .
C13A C 0.1498(3) 0.44839(19) 0.5707(2) 0.0888(10) Uani 1 1 d . A .
H13A H 0.1795 0.4911 0.5722 0.107 Uiso 1 1 calc R . .
H13B H 0.0714 0.4512 0.5329 0.107 Uiso 1 1 calc R . .
C13B C 0.1940(4) 0.4032(3) 0.5105(3) 0.1158(14) Uani 1 1 d . . .
H13C H 0.2719 0.4016 0.5460 0.174 Uiso 1 1 calc R A .
H13D H 0.1734 0.4186 0.4388 0.174 Uiso 1 1 calc R . .
H13E H 0.1647 0.3609 0.5087 0.174 Uiso 1 1 calc R . .
C14 C 0.2854(2) 0.42813(13) 0.76581(19) 0.0622(6) Uani 1 1 d . A .
C15 C 0.3712(2) 0.46003(14) 0.7595(2) 0.0673(7) Uani 1 1 d . . .
H15 H 0.3591 0.4815 0.6960 0.081 Uiso 1 1 calc R A .
C16 C 0.4731(2) 0.46287(12) 0.8385(2) 0.0598(6) Uani 1 1 d . A .
C17 C 0.5629(2) 0.49756(13) 0.8333(2) 0.0654(6) Uani 1 1 d . . .
C17A C 0.5567(3) 0.54144(17) 0.7438(3) 0.0826(9) Uani 1 1 d . A .
H17A H 0.4882 0.5646 0.7187 0.099 Uiso 1 1 calc R . .
H17B H 0.6148 0.5729 0.7715 0.099 Uiso 1 1 calc R . .
C17B C 0.5651(5) 0.5079(3) 0.6516(3) 0.139(2) Uani 1 1 d . . .
H17C H 0.6358 0.4886 0.6738 0.208 Uiso 1 1 calc R A .
H17D H 0.5547 0.5383 0.5955 0.208 Uiso 1 1 calc R . .
H17E H 0.5103 0.4751 0.6259 0.208 Uiso 1 1 calc R . .
C18 C 0.6507(2) 0.48394(13) 0.9241(2) 0.0622(6) Uani 1 1 d . A .
C18A C 0.7653(2) 0.50230(16) 0.9526(3) 0.0762(8) Uani 1 1 d . . .
H18A H 0.8016 0.5075 1.0295 0.091 Uiso 1 1 calc R A .
H18B H 0.7673 0.5434 0.9200 0.091 Uiso 1 1 calc R . .
C18B C 0.8257(3) 0.4534(3) 0.9170(4) 0.1242(16) Uani 1 1 d . A .
H18C H 0.8280 0.4133 0.9526 0.186 Uiso 1 1 calc R . .
H18D H 0.8985 0.4683 0.9345 0.186 Uiso 1 1 calc R . .
H18E H 0.7892 0.4474 0.8411 0.186 Uiso 1 1 calc R . .
C19 C 0.6126(2) 0.44180(11) 0.98517(19) 0.0544(5) Uani 1 1 d . . .
C20 C 0.6804(2) 0.41460(13) 1.0814(2) 0.0621(6) Uani 1 1 d . A .
H20 H 0.7519 0.4290 1.1133 0.074 Uiso 1 1 calc R . .

loop_
_atom_site_aniso_label
_atom_site_aniso_U_11
_atom_site_aniso_U_22
_atom_site_aniso_U_33
_atom_site_aniso_U_23
_atom_site_aniso_U_13
_atom_site_aniso_U_12
Ni1 0.0557(3) 0.0505(2) 0.0487(2) 0.00205(16) 0.01819(17) 0.00052(17)
N1 0.0587(11) 0.0537(11) 0.0550(11) 0.0027(9) 0.0199(9) -0.0018(9)
N2 0.0617(12) 0.0557(11) 0.0573(11) 0.0047(9) 0.0197(9) -0.0027(9)
N3 0.0591(12) 0.0588(12) 0.0529(10) 0.0010(9) 0.0177(9) 0.0027(9)
N4 0.0607(11) 0.0516(10) 0.0479(9) 0.0007(8) 0.0214(8) 0.0019(9)
N5 0.149(3) 0.115(3) 0.0661(17) 0.0021(18) 0.0245(19) -0.013(2)
O1 0.0896(18) 0.129(2) 0.147(3) 0.076(2) -0.0007(17) -0.0017(16)
C1 0.0573(13) 0.0610(14) 0.0534(12) 0.0028(11) 0.0160(10) -0.0028(11)
C2 0.0609(16) 0.0788(19) 0.0659(16) 0.0141(14) 0.0131(12) -0.0024(13)
C2A 0.092(7) 0.091(7) 0.106(9) 0.030(6) 0.029(5) 0.006(5)
C2A' 0.011(5) 0.16(3) 0.11(2) 0.030(17) -0.007(7) -0.006(8)
C2C 0.089(2) 0.081(2) 0.0643(18) 0.0139(16) 0.0084(15) -0.0101(17)
C3 0.0701(17) 0.0630(16) 0.0822(18) 0.0148(14) 0.0190(14) 0.0044(13)
C3A 0.093(2) 0.078(2) 0.132(3) -0.003(2) 0.039(2) 0.0221(19)
C3B 0.177(5) 0.100(3) 0.171(5) -0.035(3) 0.064(4) 0.001(3)
C3C 0.082(2) 0.077(2) 0.098(2) 0.0328(18) 0.0095(18) 0.0043(17)
C3D 0.099(3) 0.084(2) 0.107(3) 0.045(2) 0.022(2) 0.0008(19)
C3E 0.088(2) 0.073(2) 0.092(2) 0.0299(17) 0.0258(18) -0.0022(16)
C4 0.0629(15) 0.0566(14) 0.0620(14) 0.0117(11) 0.0164(12) 0.0023(11)
C5 0.0710(17) 0.0612(15) 0.0687(15) 0.0135(13) 0.0235(13) -0.0036(13)
C6 0.0676(16) 0.0583(14) 0.0646(14) 0.0094(12) 0.0241(12) -0.0072(12)
C7 0.0799(19) 0.0712(18) 0.0824(19) 0.0145(15) 0.0368(16) -0.0090(15)
C7A 0.107(3) 0.104(3) 0.103(3) 0.043(2) 0.059(2) 0.005(2)
C7B 0.194(5) 0.155(5) 0.089(3) 0.020(3) 0.071(3) -0.014(4)
C9 0.0590(14) 0.0735(17) 0.0712(16) 0.0074(13) 0.0256(12) -0.0064(12)
C10 0.0565(15) 0.0835(19) 0.0724(17) 0.0059(15) 0.0193(13) -0.0015(13)
C11 0.0559(14) 0.0688(16) 0.0612(14) 0.0018(12) 0.0153(11) 0.0022(12)
C12 0.0653(16) 0.084(2) 0.0640(16) 0.0025(15) 0.0128(13) 0.0048(15)
C12A 0.0626(18) 0.149(4) 0.079(2) 0.016(2) 0.0107(16) 0.006(2)
C12B 0.085(3) 0.228(7) 0.140(4) 0.031(4) 0.042(3) 0.037(4)
C13 0.0684(16) 0.0784(18) 0.0575(14) 0.0054(13) 0.0142(12) 0.0072(14)
C13A 0.084(2) 0.106(3) 0.0589(16) 0.0166(17) 0.0111(15) 0.0091(19)
C13B 0.112(3) 0.162(4) 0.0656(19) -0.003(2) 0.027(2) 0.011(3)
C14 0.0674(15) 0.0622(15) 0.0503(12) 0.0065(11) 0.0170(11) 0.0082(12)
C15 0.0759(17) 0.0670(16) 0.0554(14) 0.0101(12) 0.0230(13) 0.0056(13)
C16 0.0689(15) 0.0566(14) 0.0546(13) 0.0063(11) 0.0256(11) 0.0032(11)
C17 0.0791(17) 0.0605(15) 0.0608(14) 0.0047(12) 0.0326(13) -0.0010(13)
C17A 0.100(2) 0.079(2) 0.0737(18) 0.0157(15) 0.0400(17) -0.0068(17)
C17B 0.226(6) 0.125(4) 0.084(3) 0.003(2) 0.083(3) -0.017(4)
C18 0.0726(16) 0.0560(14) 0.0623(14) -0.0041(11) 0.0318(12) -0.0058(12)
C18A 0.0779(19) 0.0747(18) 0.0803(18) 0.0002(15) 0.0364(15) -0.0154(15)
C18B 0.091(3) 0.140(4) 0.163(4) -0.023(3) 0.074(3) -0.012(3)
C19 0.0623(14) 0.0491(12) 0.0529(12) -0.0022(10) 0.0244(10) -0.0017(10)
C20 0.0604(14) 0.0658(15) 0.0559(13) -0.0020(11) 0.0193(11) -0.0069(12)

loop_
_atom_type_symbol
_atom_type_description
_atom_type_scat_dispersion_real
_atom_type_scat_dispersion_imag
_atom_type_scat_source
C C 0.0181 0.0091 'International Tables Vol C Tables 4.2.6.8 and 6.1.1.4'
H H 0.0000 0.0000 'International Tables Vol C Tables 4.2.6.8 and 6.1.1.4'
N N 0.0311 0.0180 'International Tables Vol C Tables 4.2.6.8 and 6.1.1.4'
O O 0.0492 0.0322 'International Tables Vol C Tables 4.2.6.8 and 6.1.1.4'
Ni Ni -3.0029 0.5091 'International Tables Vol C Tables 4.2.6.8 and 6.1.1.4'

loop_
_geom_angle_atom_site_label_1
_geom_angle_atom_site_label_2
_geom_angle_atom_site_label_3
_geom_angle
N1 Ni1 N3 173.97(9)
N1 Ni1 N4 90.07(9)
N3 Ni1 N4 90.34(9)
N1 Ni1 N2 89.48(9)
N3 Ni1 N2 90.57(9)
N4 Ni1 N2 175.55(9)
C1 N1 C4 107.1(2)
C1 N1 Ni1 127.65(17)
C4 N1 Ni1 124.85(17)
C6 N2 C9 104.6(2)
C6 N2 Ni1 128.87(18)
C9 N2 Ni1 125.82(18)
C11 N3 C14 104.7(2)
C11 N3 Ni1 127.97(18)
C14 N3 Ni1 126.98(18)
C19 N4 C16 104.2(2)
C19 N4 Ni1 127.71(16)
C16 N4 Ni1 128.07(18)
C20 C1 N1 125.4(2)
C20 C1 C2 123.6(2)
N1 C1 C2 111.0(2)
C2C C2 C2A 108.5(5)
C2C C2 C1 107.5(3)
C2A C2 C1 116.2(5)
C2C C2 C3 107.3(3)
C2A C2 C3 117.6(5)
C1 C2 C3 98.9(2)
C2C C2 C2A' 109.4(11)
C2A C2 C2A' 3.1(12)
C1 C2 C2A' 113.2(8)
C3 C2 C2A' 119.6(11)
C2 C2A C2B 114.6(8)
C2B' C2A' C2 119.4(16)
N5 C2C C2 178.8(4)
C4 C3 C3C 113.9(3)
C4 C3 C2 99.6(2)
C3C C3 C2 115.7(3)
C4 C3 C3A 109.2(3)
C3C C3 C3A 108.5(3)
C2 C3 C3A 109.5(3)
C3B C3A C3 116.0(4)
O1 C3C C3D 123.6(3)
O1 C3C C3 120.3(3)
C3D C3C C3 116.0(3)
C3E C3D C3C 121.7(3)
C3D C3E C5 124.4(3)
C5 C4 N1 126.3(2)
C5 C4 C3 123.2(2)
N1 C4 C3 110.4(2)
C4 C5 C6 122.2(2)
C4 C5 C3E 116.0(3)
C6 C5 C3E 121.8(3)
N2 C6 C5 120.9(2)
N2 C6 C7 110.4(2)
C5 C6 C7 128.5(3)
C8' C7 C8 16.4(6)
C8' C7 C6 110.7(5)
C8 C7 C6 104.7(3)
C8' C7 C7A 119.2(5)
C8 C7 C7A 127.7(4)
C6 C7 C7A 127.6(3)
C7B C7A C7 113.3(3)
C7 C8 C9 108.5(4)
C7 C8 C8A 125.6(5)
C9 C8 C8A 124.5(5)
C8 C8A C8B 109.4(6)
C7 C8' C9 100.9(6)
C7 C8' C8A' 133.4(9)
C9 C8' C8A' 124.6(8)
C8' C8A' C8B' 97.3(10)
C10 C9 N2 123.9(3)
C10 C9 C8 124.5(3)
N2 C9 C8 110.7(3)
C10 C9 C8' 125.9(4)
N2 C9 C8' 110.1(4)
C8 C9 C8' 13.9(5)
C9 C10 C11 125.2(3)
C10 C11 N3 123.5(2)
C10 C11 C12 125.4(3)
N3 C11 C12 111.1(3)
C13 C12 C11 106.3(3)
C13 C12 C12A 129.1(3)
C11 C12 C12A 124.6(3)
C12B C12A C12 113.5(4)
C12 C13 C14 107.3(3)
C12 C13 C13A 129.1(3)
C14 C13 C13A 123.5(3)
C13 C13A C13B 112.4(3)
C15 C14 N3 124.2(2)
C15 C14 C13 125.0(3)
N3 C14 C13 110.5(2)
C16 C15 C14 125.2(3)
C15 C16 N4 123.5(2)
C15 C16 C17 125.5(2)
N4 C16 C17 110.9(2)
C18 C17 C16 106.8(2)
C18 C17 C17A 128.0(3)
C16 C17 C17A 125.2(3)
C17B C17A C17 114.2(3)
C17 C18 C19 106.1(2)
C17 C18 C18A 128.1(3)
C19 C18 C18A 125.6(2)
C18 C18A C18B 112.5(3)
N4 C19 C20 124.6(2)
N4 C19 C18 112.0(2)
C20 C19 C18 123.3(2)
C1 C20 C19 123.6(2)

loop_
_geom_bond_atom_site_label_1
_geom_bond_atom_site_label_2
_geom_bond_distance
Ni1 N1 1.927(2)
Ni1 N3 1.932(2)
Ni1 N4 1.934(2)
Ni1 N2 1.947(2)
N1 C1 1.364(3)
N1 C4 1.366(3)
N2 C6 1.372(3)
N2 C9 1.382(3)
N3 C11 1.373(3)
N3 C14 1.380(3)
N4 C19 1.356(3)
N4 C16 1.387(3)
N5 C2C 1.144(5)
O1 C3C 1.220(4)
C1 C20 1.348(4)
C1 C2 1.527(4)
C2 C2C 1.494(5)
C2 C2A 1.518(9)
C2 C3 1.537(4)
C2 C2A' 1.556(14)
C2A C2B 1.537(11)
C2A' C2B' 1.485(17)
C3 C4 1.503(4)
C3 C3C 1.524(4)
C3 C3A 1.570(5)
C3A C3B 1.501(6)
C3C C3D 1.427(5)
C3D C3E 1.329(5)
C3E C5 1.460(4)
C4 C5 1.358(4)
C5 C6 1.408(4)
C6 C7 1.440(4)
C7 C8' 1.345(10)
C7 C8 1.361(7)
C7 C7A 1.508(4)
C7A C7B 1.489(6)
C8 C9 1.386(6)
C8 C8A 1.514(8)
C8A C8B 1.597(10)
C8' C9 1.541(11)
C8' C8A' 1.565(12)
C8A' C8B' 1.592(15)
C9 C10 1.364(4)
C10 C11 1.367(4)
C11 C12 1.441(4)
C12 C13 1.349(4)
C12 C12A 1.505(4)
C12A C12B 1.471(7)
C13 C14 1.436(4)
C13 C13A 1.498(4)
C13A C13B 1.520(5)
C14 C15 1.364(4)
C15 C16 1.360(4)
C16 C17 1.433(4)
C17 C18 1.352(4)
C17 C17A 1.502(4)
C17A C17B 1.486(5)
C18 C19 1.441(4)
C18 C18A 1.477(4)
C18A C18B 1.501(5)
C19 C20 1.382(4)
